data_7042659
loop_
_publ_author_name
'Corona-Gonz\'alez, Mar\'ia Vicky'
'Zamora-Moreno, Julio'
'Cuevas-Ch\'avez, Cynthia A.'
'Rufino-Felipe, Ernesto'
'Mothes-Martin, Emmanuelle'
'Coppel, Yannick'
'Mu\~noz-Hern\'andez, Miguel A.'
'Vendier, Laure'
'Flores-Alamo, Marcos'
'Grellier, Mary'
'Sabo-Etienne, Sylviane'
'Montiel-Palma, Virginia'

_publ_section_title
;
 A family of rhodium and iridium complexes with semirigid benzylsilyl
 phosphines: from bidentate to tetradentate coordination modes
;
_journal_name_full 'Dalton Trans.'
_journal_paper_doi 10.1039/C7DT00727B
_journal_year 2017
_chemical_compound_source 'synthesis as described'
_chemical_formula_moiety 'C54 H72 Cl2 O P2 Rh2 Si6, C4 H10 O'
_chemical_formula_sum 'C58 H82 Cl2 O2 P2 Rh2 Si6'
_chemical_formula_weight 1318.44
_chemical_name_systematic
;
 ?
;
_space_group_IT_number 14
_symmetry_cell_setting monoclinic
_symmetry_Int_Tables_number 14
_symmetry_space_group_name_Hall '-P 2yn'
_symmetry_space_group_name_H-M 'P 1 21/n 1'
_atom_sites_solution_hydrogens geom
_atom_sites_solution_primary direct
_atom_sites_solution_secondary difmap
_audit_creation_date 2015-11-27T16:33:20-00:00
_audit_creation_method 'WinGX routine CIF_UPDATE'
_audit_update_record
;
2017-02-21 deposited with the CCDC.
2017-03-31 downloaded from the CCDC.
;
_cell_angle_alpha 90
_cell_angle_beta 94.744(3)
_cell_angle_gamma 90
_cell_formula_units_Z 4
_cell_length_a 18.7944(11)
_cell_length_b 13.7302(8)
_cell_length_c 23.8886(13)
_cell_measurement_reflns_used 9050
_cell_measurement_temperature 100(2)
_cell_measurement_theta_max 29.43
_cell_measurement_theta_min 2.45
_cell_measurement_wavelength 0.71073
_cell_volume 6143.4(6)
_computing_cell_refinement 'Bruker SAINT'
_computing_data_collection 'Bruker APEX2'
_computing_data_reduction 'Bruker SAINT'
_computing_molecular_graphics 'Ortep-3 for Windows (Farrugia, 1997)'
_computing_publication_material 'WinGX publication routines (Farrugia, 1999)'
_computing_structure_refinement 'SHELXL-97 (Sheldrick, 1997)'
_computing_structure_solution 'SHELXS-97 (Sheldrick 2008)'
_diffrn_ambient_temperature 100(2)
_diffrn_measured_fraction_theta_full 0.999
_diffrn_measured_fraction_theta_max 0.999
_diffrn_measurement_device_type 'Bruker Kappa APEX II'
_diffrn_measurement_method \w-\f
_diffrn_radiation_monochromator graphite
_diffrn_radiation_source 'fine-focus sealed tube'
_diffrn_radiation_type MoK\a
_diffrn_radiation_wavelength 0.71073
_diffrn_reflns_av_R_equivalents 0.0488
_diffrn_reflns_av_unetI/netI 0.0179
_diffrn_reflns_limit_h_max 23
_diffrn_reflns_limit_h_min -23
_diffrn_reflns_limit_k_max 17
_diffrn_reflns_limit_k_min -17
_diffrn_reflns_limit_l_max 29
_diffrn_reflns_limit_l_min -29
_diffrn_reflns_number 240484
_diffrn_reflns_theta_full 26.37
_diffrn_reflns_theta_max 26.37
_diffrn_reflns_theta_min 2.57
_diffrn_standards_decay_% 0
_diffrn_standards_interval_count 0
_diffrn_standards_interval_time 0
_diffrn_standards_number 0
_exptl_absorpt_coefficient_mu 0.833
_exptl_absorpt_correction_T_max 0.995
_exptl_absorpt_correction_T_min 0.912
_exptl_absorpt_correction_type multi-scan
_exptl_absorpt_process_details
;
        [c.f. r.h. blessing, acta cryst. (1995), a51, 33-38]
;
_exptl_crystal_colour colourless
_exptl_crystal_density_diffrn 1.425
_exptl_crystal_density_method 'not measured'
_exptl_crystal_description platelet
_exptl_crystal_F_000 2736
_exptl_crystal_size_max 0.16
_exptl_crystal_size_mid 0.09
_exptl_crystal_size_min 0.02
_refine_diff_density_max 1.234
_refine_diff_density_min -0.796
_refine_diff_density_rms 0.089
_refine_ls_extinction_method none
_refine_ls_goodness_of_fit_ref 1.122
_refine_ls_hydrogen_treatment constr
_refine_ls_matrix_type full
_refine_ls_number_parameters 663
_refine_ls_number_reflns 12549
_refine_ls_number_restraints 0
_refine_ls_restrained_S_all 1.122
_refine_ls_R_factor_all 0.042
_refine_ls_R_factor_gt 0.0318
_refine_ls_shift/su_max 0.009
_refine_ls_shift/su_mean 0
_refine_ls_structure_factor_coef Fsqd
_refine_ls_weighting_details 'calc w=1/[\s^2^(Fo^2^)+(0.0307P)^2^+14.0047P] where P=(Fo^2^+2Fc^2^)/3'
_refine_ls_weighting_scheme calc
_refine_ls_wR_factor_gt 0.0763
_refine_ls_wR_factor_ref 0.0849
_reflns_number_gt 10904
_reflns_number_total 12549
_reflns_threshold_expression >2sigma(I)
_cod_data_source_file c7dt00727b2.cif
_cod_data_source_block vicky261115
_cod_database_code 7042659

loop_
_symmetry_equiv_pos_as_xyz
'x, y, z'
'-x+1/2, y+1/2, -z+1/2'
'-x, -y, -z'
'x-1/2, -y-1/2, z-1/2'

loop_
_atom_site_label
_atom_site_type_symbol
_atom_site_fract_x
_atom_site_fract_y
_atom_site_fract_z
_atom_site_U_iso_or_equiv
_atom_site_adp_type
_atom_site_occupancy
_atom_site_symmetry_multiplicity
_atom_site_calc_flag
_atom_site_refinement_flags
C1 C 0.61076(14) 0.4594(2) 0.11755(11) 0.0178(6) Uani 1 1 d .
C2 C 0.56732(15) 0.5400(2) 0.10315(11) 0.0193(6) Uani 1 1 d .
H2 H 0.5191 0.5297 0.0891 0.023 Uiso 1 1 calc R
C3 C 0.59299(16) 0.6343(2) 0.10891(12) 0.0234(6) Uani 1 1 d .
H3 H 0.5631 0.688 0.0979 0.028 Uiso 1 1 calc R
C4 C 0.66238(17) 0.6498(2) 0.13071(12) 0.0262(7) Uani 1 1 d .
H4 H 0.6801 0.7142 0.136 0.031 Uiso 1 1 calc R
C5 C 0.70596(16) 0.5710(3) 0.14475(12) 0.0277(7) Uani 1 1 d .
H5 H 0.7536 0.5826 0.1597 0.033 Uiso 1 1 calc R
C6 C 0.68266(15) 0.4753(2) 0.13782(11) 0.0224(6) Uani 1 1 d .
C7 C 0.73413(15) 0.3930(3) 0.15050(14) 0.0293(7) Uani 1 1 d .
H7A H 0.7803 0.4204 0.1661 0.035 Uiso 1 1 calc R
H7B H 0.7425 0.3597 0.1149 0.035 Uiso 1 1 calc R
C8 C 0.78192(17) 0.2176(3) 0.22232(16) 0.0408(9) Uani 1 1 d .
H8A H 0.8174 0.2535 0.2465 0.061 Uiso 1 1 calc R
H8B H 0.8034 0.1958 0.1885 0.061 Uiso 1 1 calc R
H8C H 0.7656 0.1608 0.2426 0.061 Uiso 1 1 calc R
C9 C 0.68755(19) 0.3682(3) 0.26722(14) 0.0401(9) Uani 1 1 d .
H9A H 0.6786 0.3221 0.2972 0.06 Uiso 1 1 calc R
H9B H 0.6461 0.4109 0.2599 0.06 Uiso 1 1 calc R
H9C H 0.7297 0.4075 0.2788 0.06 Uiso 1 1 calc R
C10 C 0.58731(14) 0.3085(2) 0.03418(11) 0.0165(5) Uani 1 1 d .
C11 C 0.58570(15) 0.2123(2) 0.01407(12) 0.0202(6) Uani 1 1 d .
C12 C 0.59410(17) 0.1974(2) -0.04274(12) 0.0250(6) Uani 1 1 d .
H12 H 0.5937 0.1327 -0.0568 0.03 Uiso 1 1 calc R
C13 C 0.60298(16) 0.2737(2) -0.07940(12) 0.0241(6) Uani 1 1 d .
H13 H 0.6074 0.2613 -0.1181 0.029 Uiso 1 1 calc R
C14 C 0.60534(14) 0.3679(2) -0.05939(11) 0.0199(6) Uani 1 1 d .
H14 H 0.6119 0.4207 -0.0841 0.024 Uiso 1 1 calc R
C15 C 0.59803(14) 0.3851(2) -0.00285(11) 0.0188(6) Uani 1 1 d .
H15 H 0.6003 0.45 0.0109 0.023 Uiso 1 1 calc R
C16 C 0.58141(18) 0.1252(2) 0.05216(12) 0.0261(7) Uani 1 1 d .
H16A H 0.5868 0.0643 0.0307 0.031 Uiso 1 1 calc R
H16B H 0.5346 0.1236 0.0683 0.031 Uiso 1 1 calc R
C17 C 0.73618(18) 0.1782(3) 0.07376(15) 0.0370(8) Uani 1 1 d .
H17A H 0.778 0.1832 0.101 0.055 Uiso 1 1 calc R
H17B H 0.726 0.242 0.0566 0.055 Uiso 1 1 calc R
H17C H 0.7459 0.131 0.0445 0.055 Uiso 1 1 calc R
C18 C 0.6888(2) 0.0177(3) 0.14166(16) 0.0404(9) Uani 1 1 d .
H18A H 0.7062 -0.0234 0.1122 0.061 Uiso 1 1 calc R
H18B H 0.6493 -0.0153 0.1582 0.061 Uiso 1 1 calc R
H18C H 0.7276 0.0296 0.1708 0.061 Uiso 1 1 calc R
C19 C 0.47532(14) 0.3617(2) 0.10314(11) 0.0150(5) Uani 1 1 d .
C20 C 0.43968(14) 0.3803(2) 0.15176(11) 0.0157(5) Uani 1 1 d .
C21 C 0.47604(14) 0.3833(2) 0.21051(11) 0.0180(6) Uani 1 1 d .
H21A H 0.5276 0.3726 0.2073 0.022 Uiso 1 1 calc R
H21B H 0.4585 0.3267 0.231 0.022 Uiso 1 1 calc R
C22 C 0.37707(18) 0.5482(3) 0.25233(16) 0.0360(8) Uani 1 1 d .
H22A H 0.3423 0.4985 0.2611 0.054 Uiso 1 1 calc R
H22B H 0.3649 0.5732 0.2143 0.054 Uiso 1 1 calc R
H22C H 0.3761 0.6018 0.2794 0.054 Uiso 1 1 calc R
C23 C 0.5321(2) 0.5894(3) 0.24092(16) 0.0396(9) Uani 1 1 d .
H23A H 0.534 0.639 0.2705 0.059 Uiso 1 1 calc R
H23B H 0.5172 0.6196 0.2047 0.059 Uiso 1 1 calc R
H23C H 0.5795 0.5603 0.2393 0.059 Uiso 1 1 calc R
C24 C 0.53821(15) 0.2729(2) 0.35080(11) 0.0196(6) Uani 1 1 d .
H24A H 0.4906 0.2431 0.3421 0.024 Uiso 1 1 calc R
H24B H 0.5609 0.2772 0.3149 0.024 Uiso 1 1 calc R
C25 C 0.58207(15) 0.2016(2) 0.38813(11) 0.0177(6) Uani 1 1 d .
C26 C 0.56300(14) 0.1034(2) 0.39497(11) 0.0164(5) Uani 1 1 d .
C27 C 0.48473(15) -0.0763(2) 0.37969(11) 0.0177(5) Uani 1 1 d .
C28 C 0.52440(15) -0.1457(2) 0.35197(12) 0.0210(6) Uani 1 1 d .
C29 C 0.55822(16) -0.1212(2) 0.29897(12) 0.0239(6) Uani 1 1 d .
H29A H 0.582 -0.1793 0.2846 0.029 Uiso 1 1 calc R
H29B H 0.5944 -0.0694 0.3063 0.029 Uiso 1 1 calc R
C30 C 0.32805(17) 0.2160(3) 0.26229(15) 0.0325(8) Uani 1 1 d .
H30A H 0.3391 0.25 0.228 0.049 Uiso 1 1 calc R
H30B H 0.3532 0.2475 0.295 0.049 Uiso 1 1 calc R
H30C H 0.2765 0.2185 0.2657 0.049 Uiso 1 1 calc R
C31 C 0.31107(18) 0.0338(3) 0.19188(13) 0.0373(9) Uani 1 1 d .
H31A H 0.2666 0.0696 0.1825 0.056 Uiso 1 1 calc R
H31B H 0.3003 -0.0352 0.1973 0.056 Uiso 1 1 calc R
H31C H 0.3423 0.0405 0.1612 0.056 Uiso 1 1 calc R
C32 C 0.31967(14) 0.0231(2) 0.32109(11) 0.0199(6) Uani 1 1 d .
H32A H 0.2672 0.0173 0.3141 0.024 Uiso 1 1 calc R
H32B H 0.3398 -0.0433 0.3258 0.024 Uiso 1 1 calc R
C33 C 0.33747(15) 0.0807(2) 0.37357(12) 0.0198(6) Uani 1 1 d .
C34 C 0.40884(14) 0.0997(2) 0.39402(11) 0.0174(5) Uani 1 1 d .
C35 C 0.42267(15) 0.1521(2) 0.44378(12) 0.0206(6) Uani 1 1 d .
H35 H 0.4707 0.1632 0.458 0.025 Uiso 1 1 calc R
C36 C 0.36736(17) 0.1882(2) 0.47294(13) 0.0273(7) Uani 1 1 d .
H36 H 0.3773 0.2231 0.507 0.033 Uiso 1 1 calc R
C37 C 0.29758(17) 0.1726(3) 0.45169(14) 0.0296(7) Uani 1 1 d .
H37 H 0.2594 0.1983 0.4708 0.036 Uiso 1 1 calc R
C38 C 0.28326(16) 0.1199(2) 0.40276(13) 0.0257(7) Uani 1 1 d .
H38 H 0.235 0.1101 0.3887 0.031 Uiso 1 1 calc R
C39 C 0.40863(18) -0.1658(2) 0.25201(14) 0.0301(7) Uani 1 1 d .
H39A H 0.3684 -0.1481 0.2252 0.045 Uiso 1 1 calc R
H39B H 0.3935 -0.1632 0.2903 0.045 Uiso 1 1 calc R
H39C H 0.4246 -0.2319 0.244 0.045 Uiso 1 1 calc R
C40 C 0.5092(2) -0.0957(3) 0.17188(13) 0.0360(8) Uani 1 1 d .
H40A H 0.5245 -0.1632 0.1671 0.054 Uiso 1 1 calc R
H40B H 0.5484 -0.0515 0.1647 0.054 Uiso 1 1 calc R
H40C H 0.4679 -0.0817 0.1454 0.054 Uiso 1 1 calc R
C41 C 0.52579(18) -0.2410(2) 0.37202(13) 0.0277(7) Uani 1 1 d .
H41 H 0.5539 -0.2881 0.3548 0.033 Uiso 1 1 calc R
C42 C 0.48737(19) -0.2689(2) 0.41633(13) 0.0304(7) Uani 1 1 d .
H42 H 0.4884 -0.3348 0.4285 0.036 Uiso 1 1 calc R
C43 C 0.44770(18) -0.2011(2) 0.44274(13) 0.0274(7) Uani 1 1 d .
H43 H 0.4209 -0.2201 0.4729 0.033 Uiso 1 1 calc R
C44 C 0.44723(16) -0.1053(2) 0.42499(12) 0.0218(6) Uani 1 1 d .
H44 H 0.4209 -0.0583 0.4439 0.026 Uiso 1 1 calc R
C45 C 0.60715(15) 0.0428(2) 0.43014(11) 0.0198(6) Uani 1 1 d .
H45 H 0.5941 -0.0234 0.4347 0.024 Uiso 1 1 calc R
C46 C 0.66935(15) 0.0778(2) 0.45821(12) 0.0234(6) Uani 1 1 d .
H46 H 0.6986 0.036 0.482 0.028 Uiso 1 1 calc R
C47 C 0.68841(15) 0.1737(2) 0.45128(12) 0.0246(6) Uani 1 1 d .
H47 H 0.731 0.1983 0.4705 0.029 Uiso 1 1 calc R
C48 C 0.64587(15) 0.2342(2) 0.41656(12) 0.0221(6) Uani 1 1 d .
H48 H 0.6603 0.2998 0.4118 0.027 Uiso 1 1 calc R
C49 C 0.4646(3) 0.4037(3) 0.43337(16) 0.0472(10) Uani 1 1 d .
H49A H 0.458 0.4712 0.4453 0.071 Uiso 1 1 calc R
H49B H 0.4868 0.3659 0.465 0.071 Uiso 1 1 calc R
H49C H 0.4182 0.3753 0.4209 0.071 Uiso 1 1 calc R
C50 C 0.6047(2) 0.4746(3) 0.3955(2) 0.0485(10) Uani 1 1 d .
H50A H 0.6395 0.466 0.3675 0.073 Uiso 1 1 calc R
H50B H 0.6258 0.4525 0.4322 0.073 Uiso 1 1 calc R
H50C H 0.5919 0.5436 0.3977 0.073 Uiso 1 1 calc R
C51 C 0.36533(14) 0.3919(2) 0.14506(12) 0.0179(6) Uani 1 1 d .
H51 H 0.3403 0.403 0.1774 0.022 Uiso 1 1 calc R
C52 C 0.32694(15) 0.3877(2) 0.09291(12) 0.0195(6) Uani 1 1 d .
H52 H 0.2765 0.3952 0.0899 0.023 Uiso 1 1 calc R
C53 C 0.36277(15) 0.3726(2) 0.04555(12) 0.0197(6) Uani 1 1 d .
H53 H 0.3373 0.3711 0.0095 0.024 Uiso 1 1 calc R
C54 C 0.43613(14) 0.3598(2) 0.05076(11) 0.0174(5) Uani 1 1 d .
H54 H 0.4604 0.3494 0.0179 0.021 Uiso 1 1 calc R
C55 C 0.8062(3) 0.8945(5) -0.0647(2) 0.0789(17) Uani 1 1 d .
H55A H 0.8394 0.8678 -0.0348 0.118 Uiso 1 1 calc R
H55B H 0.8331 0.9191 -0.0952 0.118 Uiso 1 1 calc R
H55C H 0.7734 0.8432 -0.0792 0.118 Uiso 1 1 calc R
C56 C 0.7655(3) 0.9741(4) -0.04227(19) 0.0618(13) Uani 1 1 d .
H56A H 0.7986 1.0233 -0.0245 0.074 Uiso 1 1 calc R
H56B H 0.7357 1.006 -0.0731 0.074 Uiso 1 1 calc R
C58 C 0.6557(2) 0.8955(3) -0.02520(17) 0.0444(9) Uani 1 1 d .
H58A H 0.666 0.8425 -0.0514 0.053 Uiso 1 1 calc R
H58B H 0.6272 0.946 -0.0465 0.053 Uiso 1 1 calc R
C59 C 0.6148(2) 0.8563(3) 0.02116(19) 0.0506(10) Uani 1 1 d .
H59A H 0.6424 0.8042 0.0408 0.076 Uiso 1 1 calc R
H59B H 0.569 0.8303 0.0053 0.076 Uiso 1 1 calc R
H59C H 0.6065 0.9087 0.0477 0.076 Uiso 1 1 calc R
Si1 Si 0.70346(4) 0.29941(7) 0.20170(4) 0.02573(19) Uani 1 1 d .
Si2 Si 0.65672(5) 0.13640(7) 0.11071(4) 0.02587(19) Uani 1 1 d .
Si3 Si 0.35756(4) 0.08499(6) 0.25870(3) 0.02021(17) Uani 1 1 d .
Si4 Si 0.48427(4) -0.07766(6) 0.24550(3) 0.02131(17) Uani 1 1 d .
Si5 Si 0.52302(5) 0.40151(6) 0.37474(3) 0.02288(17) Uani 1 1 d .
Si6 Si 0.46742(4) 0.49391(6) 0.25651(3) 0.01917(16) Uani 1 1 d .
P1 P 0.57229(4) 0.33698(5) 0.10757(3) 0.01468(14) Uani 1 1 d .
P2 P 0.48262(4) 0.05124(5) 0.35667(3) 0.01405(14) Uani 1 1 d .
Cl1 Cl 0.61472(3) 0.11976(5) 0.25500(3) 0.01996(14) Uani 1 1 d .
Cl2 Cl 0.47176(3) 0.14510(5) 0.17000(3) 0.01872(14) Uani 1 1 d .
Rh1 Rh 0.597530(11) 0.224343(17) 0.173666(8) 0.01612(6) Uani 1 1 d .
Rh2 Rh 0.480054(11) 0.085441(16) 0.264728(8) 0.01462(6) Uani 1 1 d .
O1 O 0.72006(18) 0.9359(3) -0.00098(13) 0.0677(10) Uani 1 1 d .
O2 O 0.48263(15) 0.45567(18) 0.32070(9) 0.0375(6) Uani 1 1 d .

loop_
_atom_site_aniso_label
_atom_site_aniso_U_11
_atom_site_aniso_U_22
_atom_site_aniso_U_33
_atom_site_aniso_U_23
_atom_site_aniso_U_13
_atom_site_aniso_U_12
C1 0.0176(13) 0.0245(15) 0.0113(12) 0.0032(11) 0.0022(10) -0.0031(11)
C2 0.0170(13) 0.0264(15) 0.0145(13) -0.0008(11) 0.0012(10) -0.0016(11)
C3 0.0270(15) 0.0254(16) 0.0181(14) -0.0008(12) 0.0033(11) -0.0009(13)
C4 0.0316(17) 0.0290(17) 0.0182(14) -0.0025(12) 0.0033(12) -0.0127(13)
C5 0.0208(15) 0.044(2) 0.0180(14) 0.0054(13) -0.0020(11) -0.0121(14)
C6 0.0180(14) 0.0352(17) 0.0139(13) 0.0071(12) 0.0011(11) -0.0021(12)
C7 0.0126(13) 0.0420(19) 0.0326(17) 0.0174(15) -0.0015(12) -0.0021(13)
C8 0.0168(15) 0.061(3) 0.044(2) 0.0317(19) -0.0020(14) -0.0009(16)
C9 0.0323(18) 0.059(2) 0.0275(17) 0.0007(17) -0.0075(14) -0.0205(17)
C10 0.0128(12) 0.0238(15) 0.0127(12) 0.0032(11) 0.0006(10) 0.0052(11)
C11 0.0203(14) 0.0220(15) 0.0185(14) 0.0026(11) 0.0020(11) 0.0065(11)
C12 0.0306(16) 0.0250(16) 0.0196(14) -0.0022(12) 0.0042(12) 0.0051(13)
C13 0.0228(15) 0.0361(18) 0.0136(13) 0.0016(12) 0.0029(11) 0.0024(13)
C14 0.0154(13) 0.0282(16) 0.0162(13) 0.0066(11) 0.0025(10) 0.0006(11)
C15 0.0152(13) 0.0246(15) 0.0164(13) 0.0045(11) 0.0007(10) 0.0020(11)
C16 0.0393(18) 0.0188(15) 0.0209(15) 0.0022(12) 0.0066(13) 0.0059(13)
C17 0.0309(18) 0.051(2) 0.0313(17) 0.0162(16) 0.0144(14) 0.0188(16)
C18 0.045(2) 0.040(2) 0.0374(19) 0.0174(16) 0.0129(16) 0.0242(17)
C19 0.0115(12) 0.0169(13) 0.0164(13) 0.0037(10) -0.0003(10) 0.0020(10)
C20 0.0156(13) 0.0141(13) 0.0169(13) 0.0008(10) -0.0014(10) -0.0007(10)
C21 0.0145(13) 0.0233(14) 0.0161(13) -0.0003(11) 0.0005(10) 0.0018(11)
C22 0.0300(17) 0.0328(19) 0.044(2) -0.0126(16) -0.0014(15) 0.0083(15)
C23 0.049(2) 0.034(2) 0.039(2) -0.0137(16) 0.0195(17) -0.0150(17)
C24 0.0197(14) 0.0239(15) 0.0149(13) 0.0014(11) -0.0011(10) 0.0004(11)
C25 0.0174(13) 0.0231(15) 0.0130(12) 0.0005(11) 0.0032(10) 0.0001(11)
C26 0.0140(12) 0.0242(15) 0.0112(12) -0.0001(11) 0.0015(10) 0.0012(11)
C27 0.0176(13) 0.0196(14) 0.0152(13) 0.0018(11) -0.0026(10) 0.0011(11)
C28 0.0221(14) 0.0239(15) 0.0166(13) -0.0002(11) -0.0016(11) 0.0026(12)
C29 0.0241(15) 0.0269(16) 0.0212(14) 0.0008(12) 0.0050(12) 0.0062(12)
C30 0.0221(15) 0.0384(19) 0.0376(18) 0.0154(15) 0.0074(13) 0.0090(14)
C31 0.0247(16) 0.068(3) 0.0186(15) 0.0017(16) -0.0036(12) -0.0081(17)
C32 0.0135(13) 0.0280(16) 0.0182(13) 0.0008(12) 0.0007(10) -0.0031(11)
C33 0.0194(14) 0.0220(15) 0.0182(13) 0.0027(11) 0.0024(11) 0.0006(11)
C34 0.0165(13) 0.0209(14) 0.0154(13) 0.0040(11) 0.0046(10) 0.0016(11)
C35 0.0184(14) 0.0265(16) 0.0172(13) 0.0003(12) 0.0026(11) -0.0014(12)
C36 0.0298(16) 0.0311(17) 0.0219(15) -0.0072(13) 0.0072(12) -0.0009(13)
C37 0.0228(15) 0.0387(19) 0.0289(16) -0.0052(14) 0.0114(13) 0.0043(14)
C38 0.0160(14) 0.0351(18) 0.0266(15) 0.0008(13) 0.0048(12) 0.0009(13)
C39 0.0348(18) 0.0262(17) 0.0288(16) -0.0035(13) -0.0010(13) -0.0060(14)
C40 0.057(2) 0.0325(19) 0.0194(15) -0.0069(14) 0.0076(15) -0.0011(17)
C41 0.0355(17) 0.0239(16) 0.0231(15) -0.0027(12) -0.0010(13) 0.0082(13)
C42 0.045(2) 0.0209(16) 0.0246(16) 0.0037(13) -0.0010(14) -0.0007(14)
C43 0.0342(17) 0.0293(17) 0.0188(14) 0.0050(12) 0.0032(12) -0.0036(14)
C44 0.0249(15) 0.0251(15) 0.0153(13) 0.0010(11) 0.0006(11) -0.0004(12)
C45 0.0194(14) 0.0268(15) 0.0131(12) 0.0025(11) 0.0011(10) 0.0022(12)
C46 0.0190(14) 0.0340(17) 0.0167(13) 0.0009(12) -0.0024(11) 0.0050(12)
C47 0.0155(13) 0.0378(18) 0.0199(14) -0.0039(13) -0.0024(11) -0.0015(12)
C48 0.0187(14) 0.0295(16) 0.0180(13) -0.0009(12) 0.0011(11) -0.0031(12)
C49 0.077(3) 0.033(2) 0.035(2) -0.0011(16) 0.024(2) 0.004(2)
C50 0.043(2) 0.029(2) 0.070(3) -0.0065(19) -0.013(2) -0.0026(17)
C51 0.0155(13) 0.0193(14) 0.0192(13) 0.0021(11) 0.0025(10) 0.0026(11)
C52 0.0141(13) 0.0179(14) 0.0258(15) 0.0027(11) -0.0029(11) 0.0015(11)
C53 0.0171(13) 0.0218(14) 0.0191(14) 0.0027(11) -0.0056(11) -0.0010(11)
C54 0.0172(13) 0.0211(14) 0.0136(12) 0.0018(11) -0.0005(10) 0.0014(11)
C55 0.082(4) 0.091(4) 0.061(3) 0.006(3) -0.012(3) 0.032(3)
C56 0.063(3) 0.078(3) 0.043(2) -0.004(2) -0.001(2) 0.003(3)
C58 0.055(2) 0.036(2) 0.040(2) -0.0034(17) -0.0075(18) 0.0028(18)
C59 0.058(3) 0.035(2) 0.058(3) 0.0017(19) 0.002(2) -0.0009(19)
Si1 0.0126(4) 0.0415(5) 0.0223(4) 0.0142(4) -0.0034(3) -0.0035(3)
Si2 0.0274(4) 0.0298(5) 0.0214(4) 0.0112(3) 0.0085(3) 0.0143(4)
Si3 0.0134(4) 0.0316(5) 0.0153(4) 0.0042(3) -0.0007(3) -0.0009(3)
Si4 0.0263(4) 0.0231(4) 0.0146(4) -0.0023(3) 0.0025(3) -0.0001(3)
Si5 0.0305(4) 0.0218(4) 0.0158(4) 0.0000(3) -0.0013(3) 0.0004(3)
Si6 0.0200(4) 0.0214(4) 0.0161(4) -0.0004(3) 0.0009(3) 0.0019(3)
P1 0.0119(3) 0.0205(4) 0.0114(3) 0.0036(3) -0.0003(2) 0.0025(3)
P2 0.0125(3) 0.0184(3) 0.0111(3) 0.0009(3) 0.0007(2) 0.0009(3)
Cl1 0.0139(3) 0.0307(4) 0.0151(3) 0.0093(3) -0.0005(2) 0.0017(3)
Cl2 0.0165(3) 0.0266(4) 0.0126(3) 0.0045(3) -0.0015(2) -0.0006(3)
Rh1 0.01112(10) 0.02481(12) 0.01231(10) 0.00658(8) 0.00023(7) 0.00236(8)
Rh2 0.01223(10) 0.02095(12) 0.01053(10) 0.00236(8) 0.00005(7) 0.00013(8)
O1 0.062(2) 0.101(3) 0.0399(16) 0.0068(17) -0.0011(15) -0.0175(19)
O2 0.0643(17) 0.0299(13) 0.0174(11) -0.0011(9) -0.0027(11) 0.0162(12)

loop_
_atom_type_symbol
_atom_type_description
_atom_type_scat_dispersion_real
_atom_type_scat_dispersion_imag
_atom_type_scat_source
C C 0.0033 0.0016 'International Tables Vol C Tables 4.2.6.8 and 6.1.1.4'
Si Si 0.0817 0.0704 'International Tables Vol C Tables 4.2.6.8 and 6.1.1.4'
P P 0.1023 0.0942 'International Tables Vol C Tables 4.2.6.8 and 6.1.1.4'
Cl Cl 0.1484 0.1585 'International Tables Vol C Tables 4.2.6.8 and 6.1.1.4'
Rh Rh -1.1178 0.9187 'International Tables Vol C Tables 4.2.6.8 and 6.1.1.4'
O O 0.0106 0.006 'International Tables Vol C Tables 4.2.6.8 and 6.1.1.4'
H H 0 0 'International Tables Vol C Tables 4.2.6.8 and 6.1.1.4'

loop_
_geom_angle_atom_site_label_1
_geom_angle_atom_site_label_2
_geom_angle_atom_site_label_3
_geom_angle
C2 C1 C6 118.8(3)
C2 C1 P1 118.4(2)
C6 C1 P1 122.7(2)
C3 C2 C1 121.6(3)
C3 C2 H2 119.2
C1 C2 H2 119.2
C4 C3 C2 119.4(3)
C4 C3 H3 120.3
C2 C3 H3 120.3
C3 C4 C5 119.6(3)
C3 C4 H4 120.2
C5 C4 H4 120.2
C4 C5 C6 122.4(3)
C4 C5 H5 118.8
C6 C5 H5 118.8
C5 C6 C1 118.0(3)
C5 C6 C7 119.7(3)
C1 C6 C7 122.2(3)
C6 C7 Si1 114.5(2)
C6 C7 H7A 108.6
Si1 C7 H7A 108.6
C6 C7 H7B 108.6
Si1 C7 H7B 108.6
H7A C7 H7B 107.6
Si1 C8 H8A 109.5
Si1 C8 H8B 109.5
H8A C8 H8B 109.5
Si1 C8 H8C 109.5
H8A C8 H8C 109.5
H8B C8 H8C 109.5
Si1 C9 H9A 109.5
Si1 C9 H9B 109.5
H9A C9 H9B 109.5
Si1 C9 H9C 109.5
H9A C9 H9C 109.5
H9B C9 H9C 109.5
C15 C10 C11 119.4(2)
C15 C10 P1 119.0(2)
C11 C10 P1 121.6(2)
C12 C11 C10 118.0(3)
C12 C11 C16 119.1(3)
C10 C11 C16 122.7(3)
C13 C12 C11 122.3(3)
C13 C12 H12 118.9
C11 C12 H12 118.9
C14 C13 C12 119.5(3)
C14 C13 H13 120.2
C12 C13 H13 120.2
C13 C14 C15 119.6(3)
C13 C14 H14 120.2
C15 C14 H14 120.2
C14 C15 C10 121.2(3)
C14 C15 H15 119.4
C10 C15 H15 119.4
C11 C16 Si2 107.7(2)
C11 C16 H16A 110.2
Si2 C16 H16A 110.2
C11 C16 H16B 110.2
Si2 C16 H16B 110.2
H16A C16 H16B 108.5
Si2 C17 H17A 109.5
Si2 C17 H17B 109.5
H17A C17 H17B 109.5
Si2 C17 H17C 109.5
H17A C17 H17C 109.5
H17B C17 H17C 109.5
Si2 C18 H18A 109.5
Si2 C18 H18B 109.5
H18A C18 H18B 109.5
Si2 C18 H18C 109.5
H18A C18 H18C 109.5
H18B C18 H18C 109.5
C54 C19 C20 119.3(2)
C54 C19 P1 119.4(2)
C20 C19 P1 121.3(2)
C51 C20 C19 117.6(2)
C51 C20 C21 118.2(2)
C19 C20 C21 124.1(2)
C20 C21 Si6 120.6(2)
C20 C21 H21A 107.2
Si6 C21 H21A 107.2
C20 C21 H21B 107.2
Si6 C21 H21B 107.2
H21A C21 H21B 106.8
Si6 C22 H22A 109.5
Si6 C22 H22B 109.5
H22A C22 H22B 109.5
Si6 C22 H22C 109.5
H22A C22 H22C 109.5
H22B C22 H22C 109.5
Si6 C23 H23A 109.5
Si6 C23 H23B 109.5
H23A C23 H23B 109.5
Si6 C23 H23C 109.5
H23A C23 H23C 109.5
H23B C23 H23C 109.5
C25 C24 Si5 120.9(2)
C25 C24 H24A 107.1
Si5 C24 H24A 107.1
C25 C24 H24B 107.1
Si5 C24 H24B 107.1
H24A C24 H24B 106.8
C48 C25 C26 117.7(3)
C48 C25 C24 118.7(3)
C26 C25 C24 123.6(2)
C45 C26 C25 119.6(3)
C45 C26 P2 119.1(2)
C25 C26 P2 121.3(2)
C44 C27 C28 119.4(3)
C44 C27 P2 120.3(2)
C28 C27 P2 120.3(2)
C41 C28 C27 118.0(3)
C41 C28 C29 120.2(3)
C27 C28 C29 121.5(3)
C28 C29 Si4 107.4(2)
C28 C29 H29A 110.2
Si4 C29 H29A 110.2
C28 C29 H29B 110.2
Si4 C29 H29B 110.2
H29A C29 H29B 108.5
Si3 C30 H30A 109.5
Si3 C30 H30B 109.5
H30A C30 H30B 109.5
Si3 C30 H30C 109.5
H30A C30 H30C 109.5
H30B C30 H30C 109.5
Si3 C31 H31A 109.5
Si3 C31 H31B 109.5
H31A C31 H31B 109.5
Si3 C31 H31C 109.5
H31A C31 H31C 109.5
H31B C31 H31C 109.5
C33 C32 Si3 110.3(2)
C33 C32 H32A 109.6
Si3 C32 H32A 109.6
C33 C32 H32B 109.6
Si3 C32 H32B 109.6
H32A C32 H32B 108.1
C38 C33 C34 118.0(3)
C38 C33 C32 120.2(3)
C34 C33 C32 121.8(2)
C35 C34 C33 119.6(3)
C35 C34 P2 120.4(2)
C33 C34 P2 120.0(2)
C36 C35 C34 121.1(3)
C36 C35 H35 119.4
C34 C35 H35 119.4
C37 C36 C35 119.1(3)
C37 C36 H36 120.4
C35 C36 H36 120.4
C38 C37 C36 120.2(3)
C38 C37 H37 119.9
C36 C37 H37 119.9
C37 C38 C33 121.8(3)
C37 C38 H38 119.1
C33 C38 H38 119.1
Si4 C39 H39A 109.5
Si4 C39 H39B 109.5
H39A C39 H39B 109.5
Si4 C39 H39C 109.5
H39A C39 H39C 109.5
H39B C39 H39C 109.5
Si4 C40 H40A 109.5
Si4 C40 H40B 109.5
H40A C40 H40B 109.5
Si4 C40 H40C 109.5
H40A C40 H40C 109.5
H40B C40 H40C 109.5
C42 C41 C28 121.8(3)
C42 C41 H41 119.1
C28 C41 H41 119.1
C43 C42 C41 120.0(3)
C43 C42 H42 120
C41 C42 H42 120
C42 C43 C44 119.5(3)
C42 C43 H43 120.2
C44 C43 H43 120.2
C43 C44 C27 121.2(3)
C43 C44 H44 119.4
C27 C44 H44 119.4
C46 C45 C26 121.2(3)
C46 C45 H45 119.4
C26 C45 H45 119.4
C47 C46 C45 119.4(3)
C47 C46 H46 120.3
C45 C46 H46 120.3
C46 C47 C48 120.2(3)
C46 C47 H47 119.9
C48 C47 H47 119.9
C47 C48 C25 121.9(3)
C47 C48 H48 119
C25 C48 H48 119
Si5 C49 H49A 109.5
Si5 C49 H49B 109.5
H49A C49 H49B 109.5
Si5 C49 H49C 109.5
H49A C49 H49C 109.5
H49B C49 H49C 109.5
Si5 C50 H50A 109.5
Si5 C50 H50B 109.5
H50A C50 H50B 109.5
Si5 C50 H50C 109.5
H50A C50 H50C 109.5
H50B C50 H50C 109.5
C52 C51 C20 122.5(3)
C52 C51 H51 118.8
C20 C51 H51 118.8
C53 C52 C51 119.3(3)
C53 C52 H52 120.4
C51 C52 H52 120.4
C52 C53 C54 119.7(3)
C52 C53 H53 120.2
C54 C53 H53 120.2
C53 C54 C19 121.6(3)
C53 C54 H54 119.2
C19 C54 H54 119.2
C56 C55 H55A 109.5
C56 C55 H55B 109.5
H55A C55 H55B 109.5
C56 C55 H55C 109.5
H55A C55 H55C 109.5
H55B C55 H55C 109.5
O1 C56 C55 109.5(5)
O1 C56 H56A 109.8
C55 C56 H56A 109.8
O1 C56 H56B 109.8
C55 C56 H56B 109.8
H56A C56 H56B 108.2
O1 C58 C59 108.2(3)
O1 C58 H58A 110.1
C59 C58 H58A 110.1
O1 C58 H58B 110.1
C59 C58 H58B 110.1
H58A C58 H58B 108.4
C58 C59 H59A 109.5
C58 C59 H59B 109.5
H59A C59 H59B 109.5
C58 C59 H59C 109.5
H59A C59 H59C 109.5
H59B C59 H59C 109.5
C9 Si1 C8 104.92(18)
C9 Si1 C7 105.98(17)
C8 Si1 C7 107.42(14)
C9 Si1 Rh1 106.03(11)
C8 Si1 Rh1 116.72(13)
C7 Si1 Rh1 114.78(10)
C18 Si2 C17 102.05(16)
C18 Si2 C16 114.45(17)
C17 Si2 C16 104.43(15)
C18 Si2 Rh1 111.00(12)
C17 Si2 Rh1 126.45(13)
C16 Si2 Rh1 98.78(10)
C30 Si3 C31 106.01(17)
C30 Si3 C32 105.04(14)
C31 Si3 C32 108.56(14)
C30 Si3 Rh2 106.96(11)
C31 Si3 Rh2 116.44(11)
C32 Si3 Rh2 112.97(9)
C40 Si4 C39 104.01(16)
C40 Si4 C29 111.26(16)
C39 Si4 C29 104.90(15)
C40 Si4 Rh2 109.45(12)
C39 Si4 Rh2 124.99(11)
C29 Si4 Rh2 101.99(10)
O2 Si5 C49 109.09(18)
O2 Si5 C50 106.59(17)
C49 Si5 C50 108.5(2)
O2 Si5 C24 105.11(12)
C49 Si5 C24 111.05(16)
C50 Si5 C24 116.23(16)
O2 Si6 C23 110.65(17)
O2 Si6 C22 105.69(16)
C23 Si6 C22 108.63(18)
O2 Si6 C21 105.82(12)
C23 Si6 C21 111.33(14)
C22 Si6 C21 114.53(14)
C1 P1 C10 103.19(13)
C1 P1 C19 102.40(13)
C10 P1 C19 102.28(12)
C1 P1 Rh1 118.91(9)
C10 P1 Rh1 119.09(9)
C19 P1 Rh1 108.58(9)
C34 P2 C27 101.44(13)
C34 P2 C26 103.83(13)
C27 P2 C26 103.02(13)
C34 P2 Rh2 116.40(9)
C27 P2 Rh2 119.45(9)
C26 P2 Rh2 110.79(9)
Rh1 Cl1 Rh2 96.49(2)
Rh2 Cl2 Rh1 97.08(2)
P1 Rh1 Si2 89.26(3)
P1 Rh1 Si1 91.36(3)
Si2 Rh1 Si1 88.37(4)
P1 Rh1 Cl1 170.66(3)
Si2 Rh1 Cl1 100.08(3)
Si1 Rh1 Cl1 88.69(3)
P1 Rh1 Cl2 97.29(2)
Si2 Rh1 Cl2 104.33(3)
Si1 Rh1 Cl2 164.66(3)
Cl1 Rh1 Cl2 80.73(2)
P2 Rh2 Si4 89.62(3)
P2 Rh2 Si3 90.07(3)
Si4 Rh2 Si3 92.06(3)
P2 Rh2 Cl2 171.71(3)
Si4 Rh2 Cl2 98.36(3)
Si3 Rh2 Cl2 87.43(3)
P2 Rh2 Cl1 100.54(2)
Si4 Rh2 Cl1 96.26(3)
Si3 Rh2 Cl1 166.52(3)
Cl2 Rh2 Cl1 80.90(2)
C58 O1 C56 113.3(3)
Si5 O2 Si6 159.01(18)

loop_
_geom_bond_atom_site_label_1
_geom_bond_atom_site_label_2
_geom_bond_distance
C1 C2 1.401(4)
C1 C6 1.414(4)
C1 P1 1.837(3)
C2 C3 1.385(4)
C2 H2 0.95
C3 C4 1.380(4)
C3 H3 0.95
C4 C5 1.382(5)
C4 H4 0.95
C5 C6 1.390(5)
C5 H5 0.95
C6 C7 1.502(4)
C7 Si1 1.896(3)
C7 H7A 0.99
C7 H7B 0.99
C8 Si1 1.887(3)
C8 H8A 0.98
C8 H8B 0.98
C8 H8C 0.98
C9 Si1 1.873(4)
C9 H9A 0.98
C9 H9B 0.98
C9 H9C 0.98
C10 C15 1.399(4)
C10 C11 1.405(4)
C10 P1 1.840(3)
C11 C12 1.394(4)
C11 C16 1.510(4)
C12 C13 1.384(4)
C12 H12 0.95
C13 C14 1.377(4)
C13 H13 0.95
C14 C15 1.389(4)
C14 H14 0.95
C15 H15 0.95
C16 Si2 1.912(3)
C16 H16A 0.99
C16 H16B 0.99
C17 Si2 1.886(3)
C17 H17A 0.98
C17 H17B 0.98
C17 H17C 0.98
C18 Si2 1.868(3)
C18 H18A 0.98
C18 H18B 0.98
C18 H18C 0.98
C19 C54 1.399(4)
C19 C20 1.411(4)
C19 P1 1.848(3)
C20 C51 1.402(4)
C20 C21 1.510(4)
C21 Si6 1.889(3)
C21 H21A 0.99
C21 H21B 0.99
C22 Si6 1.850(3)
C22 H22A 0.98
C22 H22B 0.98
C22 H22C 0.98
C23 Si6 1.847(3)
C23 H23A 0.98
C23 H23B 0.98
C23 H23C 0.98
C24 C25 1.520(4)
C24 Si5 1.885(3)
C24 H24A 0.99
C24 H24B 0.99
C25 C48 1.402(4)
C25 C26 1.408(4)
C26 C45 1.404(4)
C26 P2 1.845(3)
C27 C44 1.397(4)
C27 C28 1.409(4)
C27 P2 1.835(3)
C28 C41 1.393(4)
C28 C29 1.501(4)
C29 Si4 1.904(3)
C29 H29A 0.99
C29 H29B 0.99
C30 Si3 1.886(3)
C30 H30A 0.98
C30 H30B 0.98
C30 H30C 0.98
C31 Si3 1.891(3)
C31 H31A 0.98
C31 H31B 0.98
C31 H31C 0.98
C32 C33 1.497(4)
C32 Si3 1.904(3)
C32 H32A 0.99
C32 H32B 0.99
C33 C38 1.389(4)
C33 C34 1.413(4)
C34 C35 1.395(4)
C34 P2 1.835(3)
C35 C36 1.390(4)
C35 H35 0.95
C36 C37 1.383(5)
C36 H36 0.95
C37 C38 1.382(5)
C37 H37 0.95
C38 H38 0.95
C39 Si4 1.883(3)
C39 H39A 0.98
C39 H39B 0.98
C39 H39C 0.98
C40 Si4 1.874(3)
C40 H40A 0.98
C40 H40B 0.98
C40 H40C 0.98
C41 C42 1.384(5)
C41 H41 0.95
C42 C43 1.378(5)
C42 H42 0.95
C43 C44 1.381(4)
C43 H43 0.95
C44 H44 0.95
C45 C46 1.385(4)
C45 H45 0.95
C46 C47 1.379(5)
C46 H46 0.95
C47 C48 1.381(4)
C47 H47 0.95
C48 H48 0.95
C49 Si5 1.850(4)
C49 H49A 0.98
C49 H49B 0.98
C49 H49C 0.98
C50 Si5 1.867(4)
C50 H50A 0.98
C50 H50B 0.98
C50 H50C 0.98
C51 C52 1.388(4)
C51 H51 0.95
C52 C53 1.379(4)
C52 H52 0.95
C53 C54 1.385(4)
C53 H53 0.95
C54 H54 0.95
C55 C56 1.462(7)
C55 H55A 0.98
C55 H55B 0.98
C55 H55C 0.98
C56 O1 1.454(6)
C56 H56A 0.99
C56 H56B 0.99
C58 O1 1.411(5)
C58 C59 1.499(6)
C58 H58A 0.99
C58 H58B 0.99
C59 H59A 0.98
C59 H59B 0.98
C59 H59C 0.98
Si1 Rh1 2.2922(8)
Si2 Rh1 2.2879(9)
Si3 Rh2 2.2948(8)
Si4 Rh2 2.2887(9)
Si5 O2 1.623(2)
Si6 O2 1.624(2)
P1 Rh1 2.2330(7)
P2 Rh2 2.2425(7)
Cl1 Rh1 2.4161(7)
Cl1 Rh2 2.6037(7)
Cl2 Rh2 2.3994(7)
Cl2 Rh1 2.5970(7)
